data_2222982
loop_
_publ_author_name
'Ketuly, Kamal Aziz'
'A. Hadi, A. Hamid'
'Ng, Seik Weng'

_publ_section_title
(8<i>S</i>,9<i>R</i>,10<i>S</i>,11<i>S</i>,13<i>S</i>,14<i>S</i>,16<i>S</i>,17<i>R</i>)-4,4-Dichloro-16\b-methyl-3,20-dioxo-17,21-bis(propanoyloxy)-5\b,8\b-epoxypregna-1,9-diene
_journal_coeditor_code BT5010
_journal_issue 9
_journal_name_full 'Acta Crystallographica Section E'
_journal_page_first o2220
_journal_paper_doi 10.1107/S1600536809028293
_journal_volume 65
_journal_year 2009
_chemical_formula_iupac 'C28 H34 Cl2 O7'
_chemical_formula_moiety 'C28 H34 Cl2 O7'
_chemical_formula_sum 'C28 H34 Cl2 O7'
_chemical_formula_weight 553.45
_chemical_name_systematic
;
(8<i>S</i>,9<i>R</i>,10<i>S</i>,11<i>S</i>,13<i>S</i>,14<i>S</i>,16<i>S</i>,
17<i>R</i>)-4,4-Dichloro-16\b-methyl-3,20-dioxo-17,21-bis(propanoyloxy)-
5\b,8\b-epoxypregna-1,9-diene
;
_space_group_IT_number 19
_symmetry_cell_setting orthorhombic
_symmetry_space_group_name_Hall 'P 2ac 2ab'
_symmetry_space_group_name_H-M 'P 21 21 21'
_atom_sites_solution_hydrogens geom
_atom_sites_solution_primary direct
_atom_sites_solution_secondary difmap
_audit_creation_method SHELXL-97
_cell_angle_alpha 90.00
_cell_angle_beta 90.00
_cell_angle_gamma 90.00
_cell_formula_units_Z 4
_cell_length_a 11.1556(2)
_cell_length_b 12.2281(2)
_cell_length_c 19.3476(4)
_cell_measurement_reflns_used 6462
_cell_measurement_temperature 140(2)
_cell_measurement_theta_max 28.0
_cell_measurement_theta_min 2.5
_cell_volume 2639.24(8)
_computing_cell_refinement 'SAINT (Bruker, 2008)'
_computing_data_collection 'APEX2 (Bruker, 2008)'
_computing_data_reduction 'SAINT (Bruker, 2008)'
_computing_molecular_graphics 'X-SEED (Barbour, 2001)'
_computing_publication_material 'publCIF (Westrip, 2009)'
_computing_structure_refinement 'SHELXL97 (Sheldrick, 2008)'
_computing_structure_solution 'SHELXS97 (Sheldrick, 2008)'
_diffrn_ambient_temperature 140(2)
_diffrn_measured_fraction_theta_full 0.999
_diffrn_measured_fraction_theta_max 0.999
_diffrn_measurement_device_type 'Bruker SMART APEX'
_diffrn_measurement_method \w
_diffrn_radiation_monochromator graphite
_diffrn_radiation_source 'fine-focus sealed tube'
_diffrn_radiation_type MoK\a
_diffrn_radiation_wavelength 0.71073
_diffrn_reflns_av_R_equivalents 0.0834
_diffrn_reflns_av_sigmaI/netI 0.0706
_diffrn_reflns_limit_h_max 14
_diffrn_reflns_limit_h_min -14
_diffrn_reflns_limit_k_max 15
_diffrn_reflns_limit_k_min -15
_diffrn_reflns_limit_l_max 25
_diffrn_reflns_limit_l_min -24
_diffrn_reflns_number 24071
_diffrn_reflns_theta_full 27.50
_diffrn_reflns_theta_max 27.50
_diffrn_reflns_theta_min 1.97
_diffrn_standards_decay_% 0
_diffrn_standards_interval_count 0
_diffrn_standards_interval_time 0
_diffrn_standards_number 0
_exptl_absorpt_coefficient_mu 0.292
_exptl_absorpt_correction_T_max 0.9714
_exptl_absorpt_correction_T_min 0.9175
_exptl_absorpt_correction_type multi-scan
_exptl_absorpt_process_details '(SADABS; Sheldrick, 1996)'
_exptl_crystal_colour Colorless
_exptl_crystal_density_diffrn 1.393
_exptl_crystal_density_method 'not measured'
_exptl_crystal_description 'Multiple crystalline block'
_exptl_crystal_F_000 1168
_exptl_crystal_size_max 0.30
_exptl_crystal_size_mid 0.15
_exptl_crystal_size_min 0.10
_refine_diff_density_max 0.446
_refine_diff_density_min -0.293
_refine_ls_abs_structure_details 'Flack (1983), 3199 Friedel pairs'
_refine_ls_abs_structure_Flack -0.16(6)
_refine_ls_extinction_method none
_refine_ls_goodness_of_fit_ref 1.032
_refine_ls_hydrogen_treatment constr
_refine_ls_matrix_type full
_refine_ls_number_parameters 339
_refine_ls_number_reflns 6067
_refine_ls_number_restraints 0
_refine_ls_restrained_S_all 1.032
_refine_ls_R_factor_all 0.0676
_refine_ls_R_factor_gt 0.0484
_refine_ls_shift/su_max 0.001
_refine_ls_shift/su_mean 0.001
_refine_ls_structure_factor_coef Fsqd
_refine_ls_weighting_details 'calc w=1/[\s^2^(Fo^2^)+(0.0588P)^2^] where P=(Fo^2^+2Fc^2^)/3'
_refine_ls_weighting_scheme calc
_refine_ls_wR_factor_gt 0.1055
_refine_ls_wR_factor_ref 0.1160
_reflns_number_gt 4878
_reflns_number_total 6067
_reflns_threshold_expression I>2\s(I)
_cod_data_source_file bt5010.cif
_cod_data_source_block I
_cod_depositor_comments
;
The following automatic conversions were performed:
'_symmetry_cell_setting' value 'Orthorhombic' changed to 'orthorhombic'
according to '/home/saulius/struct/CIF-dictionaries/cif_core.dic'
dictionary named 'cif_core.dic' version 2.4.1 from
2010-06-29.

'_exptl_absorpt_correction_type' value 'Multi-scan' changed
to 'multi-scan' according to
'/home/saulius/struct/CIF-dictionaries/cif_core.dic' dictionary named
'cif_core.dic' version 2.4.1 from 2010-06-29.

Automatic conversion script
Id: cif_fix_enum 1527 2010-12-29 10:47:43Z saulius 

The following automatic conversions were performed:

'_symmetry_cell_setting' value 'Orthorhombic' changed to
'orthorhombic' according to
/home/saulius/struct/CIF-dictionaries/cif_core.dic dictionary named
'cif_core.dic' version 2.4.1 from
2010-06-29.

'_exptl_absorpt_correction_type' value 'Multi-scan'
changed to 'multi-scan' according to
/home/saulius/struct/CIF-dictionaries/cif_core.dic dictionary named
'cif_core.dic' version 2.4.1 from 2010-06-29.

Automatic conversion script
Id: cif_fix_values 1715 2011-07-08 13:25:40Z adriana 
;
_cod_database_code 2222982
_cod_database_fobs_code 2222982

loop_
_symmetry_equiv_pos_as_xyz
'x, y, z'
'-x+1/2, -y, z+1/2'
'x+1/2, -y+1/2, -z'
'-x, y+1/2, -z+1/2'

loop_
_atom_site_type_symbol
_atom_site_label
_atom_site_fract_x
_atom_site_fract_y
_atom_site_fract_z
_atom_site_U_iso_or_equiv
_atom_site_adp_type
_atom_site_calc_flag
_atom_site_refinement_flags
_atom_site_occupancy
_atom_site_disorder_assembly
_atom_site_disorder_group
Cl Cl1 0.59256(6) 0.63874(6) 0.83223(4) 0.03035(17) Uani d . 1 . .
Cl Cl2 0.40010(7) 0.78271(6) 0.78724(3) 0.02583(16) Uani d . 1 . .
O O1 0.5154(2) 0.76634(19) 0.94879(11) 0.0395(6) Uani d . 1 . .
O O2 0.39813(17) 0.49261(14) 0.87881(9) 0.0186(4) Uani d . 1 . .
O O3 0.23417(17) 0.17101(16) 1.02004(9) 0.0207(4) Uani d . 1 . .
O O4 0.30538(19) 0.00381(17) 1.04842(10) 0.0270(5) Uani d . 1 . .
O O5 0.1490(2) -0.00893(18) 0.88479(11) 0.0311(5) Uani d . 1 . .
O O6 -0.04283(18) -0.03711(18) 0.96500(10) 0.0289(5) Uani d . 1 . .
O O7 -0.1240(2) 0.0925(2) 0.89835(13) 0.0441(6) Uani d . 1 . .
C C1 0.4397(2) 0.6766(2) 0.84723(14) 0.0217(6) Uani d . 1 . .
C C2 0.4287(3) 0.7295(2) 0.91964(14) 0.0247(6) Uani d . 1 . .
C C3 0.3070(3) 0.7333(2) 0.94717(14) 0.0276(6) Uani d . 1 . .
H H3 0.2913 0.7807 0.9850 0.033 Uiso calc R 1 . .
C C4 0.2167(3) 0.6739(2) 0.92216(14) 0.0245(6) Uani d . 1 . .
H H4 0.1416 0.6801 0.9450 0.029 Uiso calc R 1 . .
C C5 0.2229(2) 0.5983(2) 0.86127(14) 0.0203(6) Uani d . 1 . .
C C6 0.1319(3) 0.6378(3) 0.80715(15) 0.0280(7) Uani d . 1 . .
H H6A 0.0528 0.6448 0.8287 0.042 Uiso calc R 1 . .
H H6B 0.1278 0.5849 0.7692 0.042 Uiso calc R 1 . .
H H6C 0.1572 0.7091 0.7891 0.042 Uiso calc R 1 . .
C C7 0.3561(2) 0.5809(2) 0.83546(14) 0.0190(5) Uani d . 1 . .
C C8 0.3576(3) 0.5283(2) 0.76388(14) 0.0233(6) Uani d . 1 . .
H H8A 0.4396 0.5260 0.7443 0.028 Uiso calc R 1 . .
H H8B 0.3037 0.5670 0.7314 0.028 Uiso calc R 1 . .
C C9 0.3107(3) 0.4125(2) 0.78109(14) 0.0244(6) Uani d . 1 . .
H H9A 0.2310 0.3996 0.7601 0.029 Uiso calc R 1 . .
H H9B 0.3671 0.3555 0.7648 0.029 Uiso calc R 1 . .
C C10 0.3032(2) 0.4144(2) 0.86073(13) 0.0184(5) Uani d . 1 . .
C C11 0.1961(2) 0.4800(2) 0.88369(13) 0.0186(5) Uani d . 1 . .
C C12 0.1084(3) 0.4403(2) 0.92204(14) 0.0227(6) Uani d . 1 . .
H H12 0.0462 0.4885 0.9361 0.027 Uiso calc R 1 . .
C C13 0.1017(3) 0.3215(2) 0.94484(14) 0.0233(6) Uani d . 1 . .
H H13A 0.0202 0.2931 0.9356 0.028 Uiso calc R 1 . .
H H13B 0.1160 0.3173 0.9953 0.028 Uiso calc R 1 . .
C C14 0.1939(3) 0.2494(2) 0.90729(13) 0.0209(6) Uani d . 1 . .
C C15 0.1423(3) 0.2191(3) 0.83575(15) 0.0272(6) Uani d . 1 . .
H H15A 0.1188 0.2858 0.8112 0.041 Uiso calc R 1 . .
H H15B 0.0720 0.1720 0.8418 0.041 Uiso calc R 1 . .
H H15C 0.2033 0.1801 0.8089 0.041 Uiso calc R 1 . .
C C16 0.3147(2) 0.3108(2) 0.90233(13) 0.0188(6) Uani d . 1 . .
H H16 0.3370 0.3329 0.9504 0.023 Uiso calc R 1 . .
C C17 0.4044(3) 0.2242(2) 0.87993(14) 0.0234(6) Uani d . 1 . .
H H17A 0.4875 0.2476 0.8900 0.028 Uiso calc R 1 . .
H H17B 0.3971 0.2086 0.8299 0.028 Uiso calc R 1 . .
C C18 0.3695(2) 0.1232(2) 0.92347(15) 0.0229(6) Uani d . 1 . .
H H18 0.4193 0.1264 0.9664 0.027 Uiso calc R 1 . .
C C19 0.4019(3) 0.0166(2) 0.88754(17) 0.0334(7) Uani d . 1 . .
H H19A 0.3769 -0.0452 0.9164 0.050 Uiso calc R 1 . .
H H19B 0.4888 0.0135 0.8803 0.050 Uiso calc R 1 . .
H H19C 0.3609 0.0128 0.8428 0.050 Uiso calc R 1 . .
C C20 0.2361(2) 0.1420(2) 0.94671(13) 0.0203(6) Uani d . 1 . .
C C21 0.2739(2) 0.0941(2) 1.06562(14) 0.0223(6) Uani d . 1 . .
C C22 0.2662(3) 0.1371(3) 1.13866(14) 0.0309(7) Uani d . 1 . .
H H22A 0.1811 0.1396 1.1530 0.037 Uiso calc R 1 . .
H H22B 0.2979 0.2127 1.1399 0.037 Uiso calc R 1 . .
C C23 0.3360(3) 0.0672(3) 1.18969(15) 0.0304(7) Uani d . 1 . .
H H23A 0.3259 0.0967 1.2364 0.046 Uiso calc R 1 . .
H H23B 0.4212 0.0678 1.1773 0.046 Uiso calc R 1 . .
H H23C 0.3058 -0.0081 1.1882 0.046 Uiso calc R 1 . .
C C24 0.1462(2) 0.0488(2) 0.93501(14) 0.0214(6) Uani d . 1 . .
C C25 0.0457(3) 0.0390(3) 0.98795(15) 0.0300(7) Uani d . 1 . .
H H25A 0.0792 0.0143 1.0327 0.036 Uiso calc R 1 . .
H H25B 0.0082 0.1115 0.9951 0.036 Uiso calc R 1 . .
C C26 -0.1214(3) 0.0001(3) 0.91806(15) 0.0277(7) Uani d . 1 . .
C C27 -0.2012(3) -0.0907(3) 0.89423(15) 0.0295(7) Uani d . 1 . .
H H27A -0.2541 -0.0633 0.8570 0.035 Uiso calc R 1 . .
H H27B -0.2526 -0.1145 0.9331 0.035 Uiso calc R 1 . .
C C28 -0.1304(3) -0.1883(3) 0.86761(19) 0.0401(8) Uani d . 1 . .
H H28A -0.1857 -0.2425 0.8482 0.060 Uiso calc R 1 . .
H H28B -0.0853 -0.2212 0.9058 0.060 Uiso calc R 1 . .
H H28C -0.0745 -0.1640 0.8316 0.060 Uiso calc R 1 . .

loop_
_atom_site_aniso_label
_atom_site_aniso_U_11
_atom_site_aniso_U_22
_atom_site_aniso_U_33
_atom_site_aniso_U_12
_atom_site_aniso_U_13
_atom_site_aniso_U_23
Cl1 0.0214(3) 0.0217(4) 0.0479(4) -0.0017(3) 0.0023(3) 0.0073(3)
Cl2 0.0363(4) 0.0168(3) 0.0244(3) -0.0009(3) -0.0006(3) 0.0060(3)
O1 0.0536(14) 0.0287(14) 0.0360(11) -0.0118(11) -0.0154(11) 0.0019(10)
O2 0.0217(9) 0.0123(9) 0.0219(9) -0.0012(8) 0.0006(8) 0.0013(7)
O3 0.0273(10) 0.0186(10) 0.0162(9) -0.0005(8) 0.0001(7) -0.0002(7)
O4 0.0384(11) 0.0173(11) 0.0253(10) 0.0010(9) 0.0021(9) 0.0009(8)
O5 0.0447(12) 0.0225(12) 0.0260(11) -0.0040(10) 0.0010(9) -0.0058(9)
O6 0.0312(11) 0.0301(13) 0.0253(10) -0.0109(9) -0.0033(9) 0.0064(9)
O7 0.0477(15) 0.0265(13) 0.0581(16) 0.0041(11) -0.0032(11) 0.0130(11)
C1 0.0258(14) 0.0157(14) 0.0234(14) 0.0028(11) -0.0012(11) 0.0039(11)
C2 0.0393(18) 0.0135(14) 0.0214(13) -0.0032(13) -0.0081(12) 0.0036(11)
C3 0.0491(18) 0.0150(15) 0.0185(13) 0.0053(13) 0.0004(13) -0.0009(11)
C4 0.0325(15) 0.0195(15) 0.0215(13) 0.0060(13) 0.0046(12) 0.0033(11)
C5 0.0200(13) 0.0175(15) 0.0234(13) -0.0016(11) 0.0042(11) 0.0027(11)
C6 0.0304(15) 0.0232(16) 0.0305(16) 0.0000(13) -0.0024(12) 0.0066(12)
C7 0.0224(12) 0.0157(14) 0.0188(13) 0.0017(11) -0.0008(10) 0.0008(11)
C8 0.0315(14) 0.0196(15) 0.0188(14) 0.0028(12) 0.0041(11) 0.0006(11)
C9 0.0338(15) 0.0176(14) 0.0219(14) -0.0020(12) 0.0002(12) 0.0004(12)
C10 0.0202(13) 0.0153(14) 0.0197(12) -0.0042(11) -0.0003(10) -0.0003(10)
C11 0.0241(13) 0.0131(13) 0.0188(13) 0.0007(11) -0.0041(10) -0.0002(10)
C12 0.0233(14) 0.0201(14) 0.0247(14) 0.0052(12) 0.0002(11) -0.0004(11)
C13 0.0218(13) 0.0218(15) 0.0262(14) -0.0003(12) 0.0030(12) 0.0018(11)
C14 0.0248(13) 0.0165(15) 0.0213(13) -0.0029(11) 0.0010(11) 0.0013(10)
C15 0.0338(15) 0.0212(15) 0.0267(14) -0.0063(13) -0.0049(12) 0.0042(12)
C16 0.0211(12) 0.0167(14) 0.0187(13) 0.0004(11) 0.0024(10) -0.0033(10)
C17 0.0275(13) 0.0155(13) 0.0271(13) 0.0013(13) 0.0052(12) 0.0017(11)
C18 0.0272(14) 0.0200(15) 0.0214(13) 0.0007(12) 0.0023(11) 0.0002(11)
C19 0.0389(16) 0.0170(15) 0.0442(18) 0.0054(14) 0.0131(15) -0.0002(13)
C20 0.0239(13) 0.0189(14) 0.0180(12) -0.0006(11) -0.0003(10) -0.0019(11)
C21 0.0219(13) 0.0233(16) 0.0217(13) -0.0040(12) -0.0013(10) 0.0007(11)
C22 0.0422(18) 0.0297(18) 0.0209(14) 0.0024(15) 0.0012(12) -0.0021(12)
C23 0.0331(16) 0.0353(19) 0.0228(15) -0.0038(14) -0.0012(12) 0.0011(13)
C24 0.0269(14) 0.0166(14) 0.0208(14) -0.0024(12) -0.0003(11) 0.0014(11)
C25 0.0292(15) 0.0348(19) 0.0259(15) -0.0137(14) 0.0019(12) -0.0008(13)
C26 0.0304(16) 0.0291(17) 0.0238(14) 0.0015(13) 0.0033(12) 0.0048(12)
C27 0.0272(15) 0.0389(19) 0.0224(14) -0.0047(14) -0.0033(12) 0.0041(13)
C28 0.046(2) 0.0324(19) 0.0417(19) -0.0022(15) -0.0091(15) -0.0061(15)

loop_
_atom_type_symbol
_atom_type_description
_atom_type_scat_dispersion_real
_atom_type_scat_dispersion_imag
_atom_type_scat_source
C C 0.0033 0.0016 'International Tables Vol C Tables 4.2.6.8 and 6.1.1.4'
H H 0.0000 0.0000 'International Tables Vol C Tables 4.2.6.8 and 6.1.1.4'
O O 0.0106 0.0060 'International Tables Vol C Tables 4.2.6.8 and 6.1.1.4'
Cl Cl 0.1484 0.1585 'International Tables Vol C Tables 4.2.6.8 and 6.1.1.4'

loop_
_geom_angle_atom_site_label_1
_geom_angle_atom_site_label_2
_geom_angle_atom_site_label_3
_geom_angle_site_symmetry_1
_geom_angle_site_symmetry_3
_geom_angle
_geom_angle_publ_flag
C7 O2 C10 . . 96.57(18) ?
C21 O3 C20 . . 117.1(2) ?
C26 O6 C25 . . 116.2(3) ?
C7 C1 C2 . . 114.2(2) ?
C7 C1 Cl1 . . 111.2(2) ?
C2 C1 Cl1 . . 109.30(19) ?
C7 C1 Cl2 . . 108.06(19) ?
C2 C1 Cl2 . . 105.28(19) ?
Cl1 C1 Cl2 . . 108.43(15) ?
O1 C2 C3 . . 124.3(3) ?
O1 C2 C1 . . 121.0(3) ?
C3 C2 C1 . . 114.7(2) ?
C4 C3 C2 . . 123.6(3) ?
C4 C3 H3 . . 118.2 ?
C2 C3 H3 . . 118.2 ?
C3 C4 C5 . . 125.9(3) ?
C3 C4 H4 . . 117.0 ?
C5 C4 H4 . . 117.0 ?
C4 C5 C6 . . 108.1(2) ?
C4 C5 C11 . . 110.5(2) ?
C6 C5 C11 . . 111.1(2) ?
C4 C5 C7 . . 111.9(2) ?
C6 C5 C7 . . 116.6(2) ?
C11 C5 C7 . . 98.3(2) ?
C5 C6 H6A . . 109.5 ?
C5 C6 H6B . . 109.5 ?
H6A C6 H6B . . 109.5 ?
C5 C6 H6C . . 109.5 ?
H6A C6 H6C . . 109.5 ?
H6B C6 H6C . . 109.5 ?
O2 C7 C1 . . 106.9(2) ?
O2 C7 C8 . . 102.0(2) ?
C1 C7 C8 . . 117.1(2) ?
O2 C7 C5 . . 102.8(2) ?
C1 C7 C5 . . 115.3(2) ?
C8 C7 C5 . . 110.7(2) ?
C7 C8 C9 . . 100.7(2) ?
C7 C8 H8A . . 111.6 ?
C9 C8 H8A . . 111.6 ?
C7 C8 H8B . . 111.6 ?
C9 C8 H8B . . 111.6 ?
H8A C8 H8B . . 109.4 ?
C10 C9 C8 . . 102.7(2) ?
C10 C9 H9A . . 111.2 ?
C8 C9 H9A . . 111.2 ?
C10 C9 H9B . . 111.2 ?
C8 C9 H9B . . 111.2 ?
H9A C9 H9B . . 109.1 ?
O2 C10 C11 . . 98.9(2) ?
O2 C10 C16 . . 111.0(2) ?
C11 C10 C16 . . 111.0(2) ?
O2 C10 C9 . . 102.0(2) ?
C11 C10 C9 . . 110.2(2) ?
C16 C10 C9 . . 121.1(2) ?
C12 C11 C10 . . 123.9(3) ?
C12 C11 C5 . . 130.3(3) ?
C10 C11 C5 . . 105.3(2) ?
C11 C12 C13 . . 123.4(3) ?
C11 C12 H12 . . 118.3 ?
C13 C12 H12 . . 118.3 ?
C12 C13 C14 . . 112.3(2) ?
C12 C13 H13A . . 109.2 ?
C14 C13 H13A . . 109.2 ?
C12 C13 H13B . . 109.2 ?
C14 C13 H13B . . 109.2 ?
H13A C13 H13B . . 107.9 ?
C13 C14 C15 . . 108.2(2) ?
C13 C14 C16 . . 109.5(2) ?
C15 C14 C16 . . 112.7(2) ?
C13 C14 C20 . . 116.4(2) ?
C15 C14 C20 . . 110.0(2) ?
C16 C14 C20 . . 100.0(2) ?
C14 C15 H15A . . 109.5 ?
C14 C15 H15B . . 109.5 ?
H15A C15 H15B . . 109.5 ?
C14 C15 H15C . . 109.5 ?
H15A C15 H15C . . 109.5 ?
H15B C15 H15C . . 109.5 ?
C10 C16 C17 . . 119.3(2) ?
C10 C16 C14 . . 111.5(2) ?
C17 C16 C14 . . 104.7(2) ?
C10 C16 H16 . . 106.9 ?
C17 C16 H16 . . 106.9 ?
C14 C16 H16 . . 106.9 ?
C16 C17 C18 . . 103.7(2) ?
C16 C17 H17A . . 111.0 ?
C18 C17 H17A . . 111.0 ?
C16 C17 H17B . . 111.0 ?
C18 C17 H17B . . 111.0 ?
H17A C17 H17B . . 109.0 ?
C19 C18 C17 . . 112.1(2) ?
C19 C18 C20 . . 118.7(3) ?
C17 C18 C20 . . 106.1(2) ?
C19 C18 H18 . . 106.4 ?
C17 C18 H18 . . 106.4 ?
C20 C18 H18 . . 106.4 ?
C18 C19 H19A . . 109.5 ?
C18 C19 H19B . . 109.5 ?
H19A C19 H19B . . 109.5 ?
C18 C19 H19C . . 109.5 ?
H19A C19 H19C . . 109.5 ?
H19B C19 H19C . . 109.5 ?
O3 C20 C24 . . 108.3(2) ?
O3 C20 C18 . . 109.1(2) ?
C24 C20 C18 . . 117.9(2) ?
O3 C20 C14 . . 105.1(2) ?
C24 C20 C14 . . 110.5(2) ?
C18 C20 C14 . . 105.3(2) ?
O4 C21 O3 . . 123.2(2) ?
O4 C21 C22 . . 126.4(3) ?
O3 C21 C22 . . 110.3(2) ?
C21 C22 C23 . . 112.5(3) ?
C21 C22 H22A . . 109.1 ?
C23 C22 H22A . . 109.1 ?
C21 C22 H22B . . 109.1 ?
C23 C22 H22B . . 109.1 ?
H22A C22 H22B . . 107.8 ?
C22 C23 H23A . . 109.5 ?
C22 C23 H23B . . 109.5 ?
H23A C23 H23B . . 109.5 ?
C22 C23 H23C . . 109.5 ?
H23A C23 H23C . . 109.5 ?
H23B C23 H23C . . 109.5 ?
O5 C24 C25 . . 121.1(3) ?
O5 C24 C20 . . 122.6(3) ?
C25 C24 C20 . . 116.1(2) ?
O6 C25 C24 . . 110.6(2) ?
O6 C25 H25A . . 109.5 ?
C24 C25 H25A . . 109.5 ?
O6 C25 H25B . . 109.5 ?
C24 C25 H25B . . 109.5 ?
H25A C25 H25B . . 108.1 ?
O7 C26 O6 . . 123.6(3) ?
O7 C26 C27 . . 126.2(3) ?
O6 C26 C27 . . 110.2(3) ?
C26 C27 C28 . . 112.2(3) ?
C26 C27 H27A . . 109.2 ?
C28 C27 H27A . . 109.2 ?
C26 C27 H27B . . 109.2 ?
C28 C27 H27B . . 109.2 ?
H27A C27 H27B . . 107.9 ?
C27 C28 H28A . . 109.5 ?
C27 C28 H28B . . 109.5 ?
H28A C28 H28B . . 109.5 ?
C27 C28 H28C . . 109.5 ?
H28A C28 H28C . . 109.5 ?
H28B C28 H28C . . 109.5 ?

loop_
_geom_bond_atom_site_label_1
_geom_bond_atom_site_label_2
_geom_bond_site_symmetry_2
_geom_bond_distance
_geom_bond_publ_flag
Cl1 C1 . 1.791(3) ?
Cl2 C1 . 1.796(3) ?
O1 C2 . 1.207(3) ?
O2 C7 . 1.445(3) ?
O2 C10 . 1.470(3) ?
O3 C21 . 1.364(3) ?
O3 C20 . 1.463(3) ?
O4 C21 . 1.205(4) ?
O5 C24 . 1.201(3) ?
O6 C26 . 1.341(3) ?
O6 C25 . 1.428(4) ?
O7 C26 . 1.193(4) ?
C1 C7 . 1.514(4) ?
C1 C2 . 1.548(4) ?
C2 C3 . 1.458(4) ?
C3 C4 . 1.332(4) ?
C3 H3 . 0.9500 ?
C4 C5 . 1.500(4) ?
C4 H4 . 0.9500 ?
C5 C6 . 1.536(4) ?
C5 C11 . 1.539(4) ?
C5 C7 . 1.583(4) ?
C6 H6A . 0.9800 ?
C6 H6B . 0.9800 ?
C6 H6C . 0.9800 ?
C7 C8 . 1.527(4) ?
C8 C9 . 1.546(4) ?
C8 H8A . 0.9900 ?
C8 H8B . 0.9900 ?
C9 C10 . 1.543(4) ?
C9 H9A . 0.9900 ?
C9 H9B . 0.9900 ?
C10 C11 . 1.505(4) ?
C10 C16 . 1.506(4) ?
C11 C12 . 1.321(4) ?
C12 C13 . 1.519(4) ?
C12 H12 . 0.9500 ?
C13 C14 . 1.538(4) ?
C13 H13A . 0.9900 ?
C13 H13B . 0.9900 ?
C14 C15 . 1.545(4) ?
C14 C16 . 1.546(4) ?
C14 C20 . 1.590(4) ?
C15 H15A . 0.9800 ?
C15 H15B . 0.9800 ?
C15 H15C . 0.9800 ?
C16 C17 . 1.520(4) ?
C16 H16 . 1.0000 ?
C17 C18 . 1.545(4) ?
C17 H17A . 0.9900 ?
C17 H17B . 0.9900 ?
C18 C19 . 1.521(4) ?
C18 C20 . 1.572(4) ?
C18 H18 . 1.0000 ?
C19 H19A . 0.9800 ?
C19 H19B . 0.9800 ?
C19 H19C . 0.9800 ?
C20 C24 . 1.535(4) ?
C21 C22 . 1.510(4) ?
C22 C23 . 1.520(4) ?
C22 H22A . 0.9900 ?
C22 H22B . 0.9900 ?
C23 H23A . 0.9800 ?
C23 H23B . 0.9800 ?
C23 H23C . 0.9800 ?
C24 C25 . 1.523(4) ?
C25 H25A . 0.9900 ?
C25 H25B . 0.9900 ?
C26 C27 . 1.496(4) ?
C27 C28 . 1.521(5) ?
C27 H27A . 0.9900 ?
C27 H27B . 0.9900 ?
C28 H28A . 0.9800 ?
C28 H28B . 0.9800 ?
C28 H28C . 0.9800 ?

loop_
_geom_torsion_atom_site_label_1
_geom_torsion_atom_site_label_2
_geom_torsion_atom_site_label_3
_geom_torsion_atom_site_label_4
_geom_torsion_site_symmetry_1
_geom_torsion_site_symmetry_2
_geom_torsion_site_symmetry_3
_geom_torsion_site_symmetry_4
_geom_torsion
_geom_torsion_publ_flag
C7 C1 C2 O1 . . . . 145.1(3) ?
Cl1 C1 C2 O1 . . . . 19.8(3) ?
Cl2 C1 C2 O1 . . . . -96.5(3) ?
C7 C1 C2 C3 . . . . -36.6(3) ?
Cl1 C1 C2 C3 . . . . -162.0(2) ?
Cl2 C1 C2 C3 . . . . 81.7(3) ?
O1 C2 C3 C4 . . . . -165.8(3) ?
C1 C2 C3 C4 . . . . 16.0(4) ?
C2 C3 C4 C5 . . . . -2.5(5) ?
C3 C4 C5 C6 . . . . -120.7(3) ?
C3 C4 C5 C11 . . . . 117.5(3) ?
C3 C4 C5 C7 . . . . 9.1(4) ?
C10 O2 C7 C1 . . . . 177.9(2) ?
C10 O2 C7 C8 . . . . -58.6(2) ?
C10 O2 C7 C5 . . . . 56.1(2) ?
C2 C1 C7 O2 . . . . -69.4(3) ?
Cl1 C1 C7 O2 . . . . 54.9(2) ?
Cl2 C1 C7 O2 . . . . 173.80(16) ?
C2 C1 C7 C8 . . . . 177.0(2) ?
Cl1 C1 C7 C8 . . . . -58.7(3) ?
Cl2 C1 C7 C8 . . . . 60.2(3) ?
C2 C1 C7 C5 . . . . 44.1(3) ?
Cl1 C1 C7 C5 . . . . 168.45(18) ?
Cl2 C1 C7 C5 . . . . -72.6(2) ?
C4 C5 C7 O2 . . . . 86.0(3) ?
C6 C5 C7 O2 . . . . -148.8(2) ?
C11 C5 C7 O2 . . . . -30.1(2) ?
C4 C5 C7 C1 . . . . -29.9(3) ?
C6 C5 C7 C1 . . . . 95.3(3) ?
C11 C5 C7 C1 . . . . -146.0(2) ?
C4 C5 C7 C8 . . . . -165.7(2) ?
C6 C5 C7 C8 . . . . -40.5(3) ?
C11 C5 C7 C8 . . . . 78.2(2) ?
O2 C7 C8 C9 . . . . 39.8(2) ?
C1 C7 C8 C9 . . . . 156.1(2) ?
C5 C7 C8 C9 . . . . -69.1(3) ?
C7 C8 C9 C10 . . . . -5.8(3) ?
C7 O2 C10 C11 . . . . -59.3(2) ?
C7 O2 C10 C16 . . . . -175.9(2) ?
C7 O2 C10 C9 . . . . 53.8(2) ?
C8 C9 C10 O2 . . . . -29.0(3) ?
C8 C9 C10 C11 . . . . 75.3(3) ?
C8 C9 C10 C16 . . . . -152.8(2) ?
O2 C10 C11 C12 . . . . -132.5(3) ?
C16 C10 C11 C12 . . . . -15.8(4) ?
C9 C10 C11 C12 . . . . 121.2(3) ?
O2 C10 C11 C5 . . . . 40.5(2) ?
C16 C10 C11 C5 . . . . 157.1(2) ?
C9 C10 C11 C5 . . . . -65.9(3) ?
C4 C5 C11 C12 . . . . 48.3(4) ?
C6 C5 C11 C12 . . . . -71.6(4) ?
C7 C5 C11 C12 . . . . 165.6(3) ?
C4 C5 C11 C10 . . . . -124.0(2) ?
C6 C5 C11 C10 . . . . 116.1(2) ?
C7 C5 C11 C10 . . . . -6.7(2) ?
C10 C11 C12 C13 . . . . -3.1(4) ?
C5 C11 C12 C13 . . . . -174.1(3) ?
C11 C12 C13 C14 . . . . -10.9(4) ?
C12 C13 C14 C15 . . . . -81.5(3) ?
C12 C13 C14 C16 . . . . 41.7(3) ?
C12 C13 C14 C20 . . . . 154.1(2) ?
O2 C10 C16 C17 . . . . -80.9(3) ?
C11 C10 C16 C17 . . . . 170.1(2) ?
C9 C10 C16 C17 . . . . 38.5(4) ?
O2 C10 C16 C14 . . . . 156.8(2) ?
C11 C10 C16 C14 . . . . 47.9(3) ?
C9 C10 C16 C14 . . . . -83.7(3) ?
C13 C14 C16 C10 . . . . -62.1(3) ?
C15 C14 C16 C10 . . . . 58.3(3) ?
C20 C14 C16 C10 . . . . 175.1(2) ?
C13 C14 C16 C17 . . . . 167.5(2) ?
C15 C14 C16 C17 . . . . -72.0(3) ?
C20 C14 C16 C17 . . . . 44.7(2) ?
C10 C16 C17 C18 . . . . -167.4(2) ?
C14 C16 C17 C18 . . . . -41.8(3) ?
C16 C17 C18 C19 . . . . 152.0(2) ?
C16 C17 C18 C20 . . . . 20.9(3) ?
C21 O3 C20 C24 . . . . 65.7(3) ?
C21 O3 C20 C18 . . . . -63.7(3) ?
C21 O3 C20 C14 . . . . -176.2(2) ?
C19 C18 C20 O3 . . . . 126.9(3) ?
C17 C18 C20 O3 . . . . -105.9(2) ?
C19 C18 C20 C24 . . . . 3.0(4) ?
C17 C18 C20 C24 . . . . 130.2(3) ?
C19 C18 C20 C14 . . . . -120.7(3) ?
C17 C18 C20 C14 . . . . 6.5(3) ?
C13 C14 C20 O3 . . . . -33.2(3) ?
C15 C14 C20 O3 . . . . -156.7(2) ?
C16 C14 C20 O3 . . . . 84.6(2) ?
C13 C14 C20 C24 . . . . 83.4(3) ?
C15 C14 C20 C24 . . . . -40.1(3) ?
C16 C14 C20 C24 . . . . -158.8(2) ?
C13 C14 C20 C18 . . . . -148.3(2) ?
C15 C14 C20 C18 . . . . 88.2(3) ?
C16 C14 C20 C18 . . . . -30.6(2) ?
C20 O3 C21 O4 . . . . -2.9(4) ?
C20 O3 C21 C22 . . . . 179.8(2) ?
O4 C21 C22 C23 . . . . 16.6(4) ?
O3 C21 C22 C23 . . . . -166.2(2) ?
O3 C20 C24 O5 . . . . -161.5(3) ?
C18 C20 C24 O5 . . . . -37.1(4) ?
C14 C20 C24 O5 . . . . 83.9(3) ?
O3 C20 C24 C25 . . . . 23.5(3) ?
C18 C20 C24 C25 . . . . 147.9(3) ?
C14 C20 C24 C25 . . . . -91.1(3) ?
C26 O6 C25 C24 . . . . -79.3(3) ?
O5 C24 C25 O6 . . . . -5.4(4) ?
C20 C24 C25 O6 . . . . 169.7(2) ?
C25 O6 C26 O7 . . . . -4.1(4) ?
C25 O6 C26 C27 . . . . 174.9(2) ?
O7 C26 C27 C28 . . . . 124.6(4) ?
O6 C26 C27 C28 . . . . -54.3(3) ?

loop_
_cod_related_entry_id
_cod_related_entry_database
_cod_related_entry_code
1 ChemSpider 24742906
